data_7236802
loop_
_publ_author_name
'Srivastava, Anant Kumar'
'Vijayakanth, Thangavel'
'Divya, Pillutla'
'Praveenkumar, B.'
'Steiner, Alexander'
'Boomishankar, Ramamoorthy'

_publ_section_title
;
 Altering polarization attributes in ferroelectric metallo-cavitands by
 varying hydrated alkali-metal guest cations
;
_journal_issue 29
_journal_name_full 'Journal of Materials Chemistry C'
_journal_page_first 7352
_journal_paper_doi 10.1039/C7TC01758H
_journal_volume 5
_journal_year 2017
_chemical_absolute_configuration unk
_chemical_formula_sum 'C128 H186 K N41 Ni4 O68 P8'
_chemical_formula_weight 3908.87
_space_group_crystal_system tetragonal
_space_group_IT_number 97
_space_group_name_Hall 'I 4 2'
_space_group_name_H-M_alt 'I 4 2 2'
_atom_sites_solution_hydrogens geom
_audit_creation_method SHELXL-2014/7
_audit_update_record
;
2017-04-12 deposited with the CCDC.
2017-07-05 downloaded from the CCDC.
;
_cell_angle_alpha 90
_cell_angle_beta 90
_cell_angle_gamma 90
_cell_formula_units_Z 2
_cell_length_a 24.382(2)
_cell_length_b 24.382(2)
_cell_length_c 17.522(3)
_cell_measurement_reflns_used 9949
_cell_measurement_temperature 100(2)
_cell_measurement_theta_max 22.35
_cell_measurement_theta_min 2.32
_cell_volume 10417(2)
_computing_cell_refinement 'Bruker SAINT'
_computing_data_collection 'Bruker APEX2'
_computing_data_reduction 'Bruker SAINT'
_computing_molecular_graphics 'Bruker SHELXTL'
_computing_publication_material 'Bruker SHELXTL'
_computing_structure_refinement 'SHELXL-2014 (Sheldrick 2014)'
_computing_structure_solution 'SHELXS-97 (Sheldrick 2008)'
_diffrn_ambient_temperature 100(2)
_diffrn_measured_fraction_theta_full 1.000
_diffrn_measured_fraction_theta_max 0.999
_diffrn_measurement_device_type 'Bruker APEX-II CCD'
_diffrn_measurement_method 'Omega and phi scans'
_diffrn_radiation_type MoK\a
_diffrn_radiation_wavelength 0.71073
_diffrn_reflns_av_R_equivalents 0.0795
_diffrn_reflns_av_unetI/netI 0.0437
_diffrn_reflns_Laue_measured_fraction_full 1.000
_diffrn_reflns_Laue_measured_fraction_max 0.999
_diffrn_reflns_limit_h_max 32
_diffrn_reflns_limit_h_min -32
_diffrn_reflns_limit_k_max 32
_diffrn_reflns_limit_k_min -32
_diffrn_reflns_limit_l_max 23
_diffrn_reflns_limit_l_min -17
_diffrn_reflns_number 65236
_diffrn_reflns_point_group_measured_fraction_full 1.000
_diffrn_reflns_point_group_measured_fraction_max 0.999
_diffrn_reflns_theta_full 25.242
_diffrn_reflns_theta_max 28.365
_diffrn_reflns_theta_min 1.181
_diffrn_source 'fine-focus sealed tube'
_exptl_absorpt_coefficient_mu 0.522
_exptl_absorpt_correction_T_max 0.7457
_exptl_absorpt_correction_T_min 0.6412
_exptl_absorpt_correction_type multi-scan
_exptl_absorpt_process_details SADABS
_exptl_crystal_colour 'light blue'
_exptl_crystal_density_diffrn 1.246
_exptl_crystal_density_method 'not measured'
_exptl_crystal_description block
_exptl_crystal_F_000 4072
_exptl_crystal_preparation ', Ferroelectric and Dielectric'
_exptl_crystal_recrystallization_method 'Re-crystallisation from solvent: Methanol and water'
_exptl_crystal_size_max 0.17
_exptl_crystal_size_mid 0.15
_exptl_crystal_size_min 0.11
_refine_diff_density_max 0.747
_refine_diff_density_min -0.228
_refine_diff_density_rms 0.051
_refine_ls_abs_structure_details
;
 Flack x determined using 1500 quotients [(I+)-(I-)]/[(I+)+(I-)]
 (Parsons, Flack and Wagner, Acta Cryst. B69 (2013) 249-259).
;
_refine_ls_abs_structure_Flack 0.018(10)
_refine_ls_extinction_method none
_refine_ls_goodness_of_fit_ref 1.036
_refine_ls_hydrogen_treatment constr
_refine_ls_matrix_type full
_refine_ls_number_parameters 224
_refine_ls_number_reflns 6531
_refine_ls_number_restraints 64
_refine_ls_restrained_S_all 1.038
_refine_ls_R_factor_all 0.0900
_refine_ls_R_factor_gt 0.0495
_refine_ls_shift/su_max 0.001
_refine_ls_shift/su_mean 0.000
_refine_ls_structure_factor_coef Fsqd
_refine_ls_weighting_details 'w=1/[\s^2^(Fo^2^)+(0.0807P)^2^+5.1754P] where P=(Fo^2^+2Fc^2^)/3'
_refine_ls_weighting_scheme calc
_refine_ls_wR_factor_gt 0.1333
_refine_ls_wR_factor_ref 0.1602
_reflns_Friedel_coverage 0.802
_reflns_Friedel_fraction_full 1.000
_reflns_Friedel_fraction_max 0.999
_reflns_number_gt 4197
_reflns_number_total 6531
_reflns_threshold_expression 'I > 2\s(I)'
_cod_data_source_file c7tc01758h2.cif
_cod_data_source_block compound_Hy-K_1_sq
_cod_original_cell_volume 10417(3)
_cod_database_code 7236802
_shelx_shelxl_version_number 2014/7
_shelx_space_group_comment
;
The symmetry employed for this shelxl refinement is uniquely defined
by the following loop, which should always be used as a source of
symmetry information in preference to the above space-group names.
They are only intended as comments.
;

loop_
_space_group_symop_operation_xyz
'x, y, z'
'-x, -y, z'
'-y, x, z'
'y, -x, z'
'-x, y, -z'
'x, -y, -z'
'y, x, -z'
'-y, -x, -z'
'x+1/2, y+1/2, z+1/2'
'-x+1/2, -y+1/2, z+1/2'
'-y+1/2, x+1/2, z+1/2'
'y+1/2, -x+1/2, z+1/2'
'-x+1/2, y+1/2, -z+1/2'
'x+1/2, -y+1/2, -z+1/2'
'y+1/2, x+1/2, -z+1/2'
'-y+1/2, -x+1/2, -z+1/2'

loop_
_atom_site_label
_atom_site_type_symbol
_atom_site_fract_x
_atom_site_fract_y
_atom_site_fract_z
_atom_site_U_iso_or_equiv
_atom_site_adp_type
_atom_site_occupancy
_atom_site_site_symmetry_order
_atom_site_calc_flag
_atom_site_refinement_flags_posn
_atom_site_refinement_flags_adp
_atom_site_refinement_flags_occupancy
_atom_site_disorder_assembly
_atom_site_disorder_group
Ni1 Ni 0.5000 0.76211(3) 0.5000 0.0542(2) Uani 1 2 d S T P . .
O2 O 0.5000 0.67700(14) 0.5000 0.0549(8) Uani 1 2 d S T P . .
O3 O 0.5000 0.84872(16) 0.5000 0.0821(13) Uani 1 2 d S T P . .
K1 K 0.5000 0.5000 0.5000 0.0785(8) Uani 1 8 d S T P . .
O4 O 0.4993(3) 0.59937(19) 0.3946(3) 0.0670(10) Uiso 0.675(4) 1 d . U P . .
O4' O 0.500(3) 0.5712(17) 0.352(2) 0.0670(10) Uiso 0.074(3) 1 d . U P . .
O5 O 0.5741(5) 0.6030(5) 0.5015(11) 0.0670(10) Uiso 0.251(3) 1 d . U P . .
P1 P 0.64008(6) 0.64127(6) 0.29098(7) 0.0653(3) Uani 1 1 d . . . . .
O1 O 0.60441(16) 0.60976(15) 0.34284(18) 0.0697(8) Uani 1 1 d . . . . .
N1 N 0.67573(19) 0.6879(2) 0.3376(2) 0.0729(12) Uani 1 1 d . . . . .
H1A H 0.7107 0.6904 0.3259 0.088 Uiso 1 1 calc R U . . .
C11 C 0.6566(2) 0.72394(19) 0.3937(3) 0.0619(12) Uani 1 1 d . . . . .
C12 C 0.60228(19) 0.72626(18) 0.4150(3) 0.0571(11) Uani 1 1 d . . . . .
H12 H 0.5768 0.7030 0.3900 0.068 Uiso 1 1 calc R U . . .
N13 N 0.58376(16) 0.76037(16) 0.4702(2) 0.0594(10) Uani 1 1 d . . . . .
C14 C 0.61963(18) 0.79421(18) 0.5006(5) 0.0692(11) Uani 1 1 d . . . . .
H14 H 0.6067 0.8204 0.5366 0.083 Uiso 1 1 calc R U . . .
C15 C 0.6745(2) 0.7941(2) 0.4837(4) 0.0739(16) Uani 1 1 d . . . . .
H15 H 0.6990 0.8176 0.5104 0.089 Uiso 1 1 calc R U . . .
C16 C 0.6935(2) 0.7597(2) 0.4279(3) 0.0707(13) Uani 1 1 d . . . . .
H16 H 0.7309 0.7603 0.4128 0.085 Uiso 1 1 calc R U . . .
N2 N 0.6865(2) 0.60572(19) 0.2459(3) 0.0770(13) Uani 1 1 d . . . . .
H2A H 0.6874 0.6095 0.1960 0.092 Uiso 1 1 calc R U . . .
C21 C 0.7256(2) 0.5695(2) 0.2776(3) 0.0629(12) Uani 1 1 d . . . . .
C22 C 0.72722(19) 0.55739(19) 0.3544(3) 0.0576(11) Uani 1 1 d . . . . .
H22 H 0.7020 0.5752 0.3875 0.069 Uiso 1 1 calc R U . . .
N23 N 0.76330(14) 0.52117(15) 0.3848(2) 0.0571(9) Uani 1 1 d . . . . .
C24 C 0.79858(18) 0.4965(3) 0.3369(3) 0.0674(12) Uani 1 1 d . . . . .
H24 H 0.8242 0.4709 0.3570 0.081 Uiso 1 1 calc R U . . .
C25 C 0.7989(2) 0.5071(3) 0.2596(3) 0.0813(16) Uani 1 1 d . . . . .
H25 H 0.8240 0.4885 0.2272 0.098 Uiso 1 1 calc R U . . .
C26 C 0.7632(2) 0.5442(2) 0.2299(3) 0.0712(14) Uani 1 1 d . . . . .
H26 H 0.7640 0.5528 0.1770 0.085 Uiso 1 1 calc R U . . .
C1 C 0.5956(5) 0.6659(4) 0.2166(6) 0.067(2) Uiso 0.558(11) 1 d D U P A 1
C2 C 0.6129(5) 0.7142(5) 0.1798(6) 0.074(3) Uiso 0.558(11) 1 d D U P A 1
H2 H 0.6453 0.7323 0.1962 0.089 Uiso 0.558(11) 1 calc R U P A 1
C3 C 0.5818(6) 0.7361(6) 0.1176(8) 0.092(3) Uiso 0.558(11) 1 d D U P A 1
H3 H 0.5906 0.7694 0.0922 0.111 Uiso 0.558(11) 1 calc R U P A 1
C4 C 0.5374(5) 0.7035(6) 0.0986(8) 0.093(3) Uiso 0.558(11) 1 d D U P A 1
H4 H 0.5179 0.7153 0.0546 0.112 Uiso 0.558(11) 1 calc R U P A 1
C5 C 0.5163(6) 0.6560(6) 0.1329(8) 0.105(4) Uiso 0.558(11) 1 d D U P A 1
H5 H 0.4837 0.6385 0.1163 0.127 Uiso 0.558(11) 1 calc R U P A 1
C6 C 0.5490(6) 0.6362(6) 0.1960(7) 0.096(3) Uiso 0.558(11) 1 d D U P A 1
H6 H 0.5389 0.6039 0.2228 0.115 Uiso 0.558(11) 1 calc R U P A 1
C1' C 0.6101(6) 0.6818(6) 0.2147(8) 0.066(3) Uiso 0.442(11) 1 d D U P A 2
C2' C 0.6273(7) 0.7335(7) 0.1917(8) 0.082(4) Uiso 0.442(11) 1 d D U P A 2
H2' H 0.6557 0.7518 0.2187 0.099 Uiso 0.442(11) 1 calc R U P A 2
C3' C 0.6019(7) 0.7592(7) 0.1269(9) 0.091(4) Uiso 0.442(11) 1 d D U P A 2
H3' H 0.6137 0.7934 0.1068 0.110 Uiso 0.442(11) 1 calc R U P A 2
C4' C 0.5577(8) 0.7288(7) 0.0957(11) 0.105(5) Uiso 0.442(11) 1 d D U P A 2
H4' H 0.5387 0.7468 0.0555 0.126 Uiso 0.442(11) 1 calc R U P A 2
C5' C 0.5375(8) 0.6775(8) 0.1137(10) 0.099(4) Uiso 0.442(11) 1 d D U P A 2
H5' H 0.5086 0.6594 0.0875 0.119 Uiso 0.442(11) 1 calc R U P A 2
C6' C 0.5674(7) 0.6551(7) 0.1787(9) 0.088(3) Uiso 0.442(11) 1 d D U P A 2
H6' H 0.5568 0.6201 0.1975 0.106 Uiso 0.442(11) 1 calc R U P A 2

loop_
_atom_site_aniso_label
_atom_site_aniso_U_11
_atom_site_aniso_U_22
_atom_site_aniso_U_33
_atom_site_aniso_U_23
_atom_site_aniso_U_13
_atom_site_aniso_U_12
Ni1 0.0535(4) 0.0393(3) 0.0699(5) 0.000 0.0057(5) 0.000
O2 0.059(2) 0.0413(17) 0.064(2) 0.000 0.004(3) 0.000
O3 0.096(3) 0.040(2) 0.110(4) 0.000 0.023(4) 0.000
K1 0.0650(10) 0.0650(10) 0.106(2) 0.000 0.000 0.000
P1 0.0739(10) 0.0671(9) 0.0550(6) 0.0008(6) 0.0089(7) 0.0138(5)
O1 0.065(2) 0.063(2) 0.081(2) -0.0085(18) 0.0167(18) 0.0032(14)
N1 0.065(3) 0.082(3) 0.072(2) 0.000(2) 0.017(2) -0.007(2)
C11 0.064(3) 0.053(3) 0.069(3) 0.007(2) 0.015(2) 0.004(2)
C12 0.056(3) 0.051(2) 0.065(3) 0.002(2) 0.004(2) -0.004(2)
N13 0.056(2) 0.0454(19) 0.076(3) 0.0010(17) 0.0020(18) -0.0043(17)
C14 0.065(2) 0.058(2) 0.085(3) -0.015(3) 0.002(4) -0.012(2)
C15 0.064(3) 0.063(3) 0.095(5) -0.003(3) 0.008(3) -0.011(2)
C16 0.055(3) 0.081(3) 0.076(3) 0.003(3) 0.002(3) -0.007(3)
N2 0.096(3) 0.082(3) 0.054(2) 0.004(2) 0.014(2) 0.023(3)
C21 0.067(3) 0.059(3) 0.062(3) -0.005(2) 0.013(2) 0.000(2)
C22 0.050(2) 0.058(3) 0.065(3) -0.007(2) 0.013(2) -0.001(2)
N23 0.0425(18) 0.0536(19) 0.075(3) -0.0069(18) 0.0080(17) -0.0015(15)
C24 0.055(2) 0.065(3) 0.083(3) -0.012(3) 0.014(2) 0.006(3)
C25 0.072(3) 0.091(4) 0.081(3) -0.023(4) 0.025(3) -0.005(3)
C26 0.073(3) 0.073(3) 0.068(3) -0.007(3) 0.019(3) 0.012(3)

loop_
_atom_type_symbol
_atom_type_description
_atom_type_scat_dispersion_real
_atom_type_scat_dispersion_imag
_atom_type_scat_source
C C 0.0033 0.0016 'International Tables Vol C Tables 4.2.6.8 and 6.1.1.4'
H H 0.0000 0.0000 'International Tables Vol C Tables 4.2.6.8 and 6.1.1.4'
N N 0.0061 0.0033 'International Tables Vol C Tables 4.2.6.8 and 6.1.1.4'
O O 0.0106 0.0060 'International Tables Vol C Tables 4.2.6.8 and 6.1.1.4'
P P 0.1023 0.0942 'International Tables Vol C Tables 4.2.6.8 and 6.1.1.4'
K K 0.2009 0.2494 'International Tables Vol C Tables 4.2.6.8 and 6.1.1.4'
Ni Ni 0.3393 1.1124 'International Tables Vol C Tables 4.2.6.8 and 6.1.1.4'

loop_
_geom_angle_atom_site_label_1
_geom_angle_atom_site_label_2
_geom_angle_atom_site_label_3
_geom_angle
_geom_angle_site_symmetry_1
_geom_angle_site_symmetry_3
O2 Ni1 N23 90.80(10) . 7_556
O2 Ni1 N23 90.80(10) . 3_655
N23 Ni1 N23 178.40(19) 7_556 3_655
O2 Ni1 N13 88.85(11) . 5_656
N23 Ni1 N13 90.01(15) 7_556 5_656
N23 Ni1 N13 90.02(15) 3_655 5_656
O2 Ni1 N13 88.85(11) . .
N23 Ni1 N13 90.02(15) 7_556 .
N23 Ni1 N13 90.01(15) 3_655 .
N13 Ni1 N13 177.7(2) 5_656 .
O2 Ni1 O3 180.0 . .
N23 Ni1 O3 89.20(10) 7_556 .
N23 Ni1 O3 89.20(10) 3_655 .
N13 Ni1 O3 91.15(11) 5_656 .
N13 Ni1 O3 91.15(11) . .
O4 K1 O4 68.44(9) 7_556 5_656
O4 K1 O4 179.3(3) 7_556 3_655
O4 K1 O4 112.1(2) 5_656 3_655
O4 K1 O4 111.0(2) 7_556 2_665
O4 K1 O4 179.3(3) 5_656 2_665
O4 K1 O4 68.44(9) 3_655 2_665
O4 K1 O4 105.37(18) 7_556 8_666
O4 K1 O4 68.44(9) 5_656 8_666
O4 K1 O4 74.63(18) 3_655 8_666
O4 K1 O4 112.1(2) 2_665 8_666
O4 K1 O4 68.44(9) 7_556 6_566
O4 K1 O4 105.37(18) 5_656 6_566
O4 K1 O4 111.0(2) 3_655 6_566
O4 K1 O4 74.63(18) 2_665 6_566
O4 K1 O4 68.44(9) 8_666 6_566
O4 K1 O4 74.63(18) 7_556 4_565
O4 K1 O4 111.0(2) 5_656 4_565
O4 K1 O4 105.37(18) 3_655 4_565
O4 K1 O4 68.44(9) 2_665 4_565
O4 K1 O4 179.3(3) 8_666 4_565
O4 K1 O4 112.1(2) 6_566 4_565
O4 K1 O4 112.1(2) 7_556 .
O4 K1 O4 74.63(18) 5_656 .
O4 K1 O4 68.44(9) 3_655 .
O4 K1 O4 105.37(18) 2_665 .
O4 K1 O4 111.0(2) 8_666 .
O4 K1 O4 179.3(3) 6_566 .
O4 K1 O4 68.44(9) 4_565 .
O4 K1 O5 130.3(3) 7_556 8_666
O4 K1 O5 118.3(3) 5_656 8_666
O4 K1 O5 49.1(3) 3_655 8_666
O4 K1 O5 62.3(3) 2_665 8_666
O4 K1 O5 50.4(3) 8_666 8_666
O4 K1 O5 62.4(3) 6_566 8_666
O4 K1 O5 130.1(3) 4_565 8_666
O4 K1 O5 117.0(3) . 8_666
O4 K1 O5 50.4(3) 7_556 7_556
O4 K1 O5 62.4(3) 5_656 7_556
O4 K1 O5 130.1(3) 3_655 7_556
O4 K1 O5 117.0(3) 2_665 7_556
O4 K1 O5 130.3(3) 8_666 7_556
O4 K1 O5 118.3(3) 6_566 7_556
O4 K1 O5 49.1(3) 4_565 7_556
O4 K1 O5 62.3(3) . 7_556
O5 K1 O5 179.0(7) 8_666 7_556
O4 K1 O5 117.0(3) 7_556 2_665
O4 K1 O5 130.1(3) 5_656 2_665
O4 K1 O5 62.4(3) 3_655 2_665
O4 K1 O5 50.4(3) 2_665 2_665
O4 K1 O5 62.3(3) 8_666 2_665
O4 K1 O5 49.1(3) 6_566 2_665
O4 K1 O5 118.3(3) 4_565 2_665
O4 K1 O5 130.4(3) . 2_665
O5 K1 O5 18.6(4) 8_666 2_665
O5 K1 O5 161.5(4) 7_556 2_665
O4 K1 O5 62.4(3) 7_556 6_566
O4 K1 O5 130.3(3) 5_656 6_566
O4 K1 O5 117.0(3) 3_655 6_566
O4 K1 O5 49.1(3) 2_665 6_566
O4 K1 O5 118.3(3) 8_666 6_566
O4 K1 O5 50.4(3) 6_566 6_566
O4 K1 O5 62.3(3) 4_565 6_566
O4 K1 O5 130.1(3) . 6_566
O5 K1 O5 89.996(8) 8_666 6_566
O5 K1 O5 89.996(9) 7_556 6_566
O5 K1 O5 71.5(4) 2_665 6_566
O4' O4 K1 85(2) . .
O4 O4' K1 76(2) . .
O5 O5 K1 80.7(2) 7_556 .
O1 P1 N2 115.6(3) . .
O1 P1 N1 111.43(19) . .
N2 P1 N1 103.9(3) . .
O1 P1 C1 105.4(4) . .
N2 P1 C1 104.2(4) . .
N1 P1 C1 116.6(4) . .
O1 P1 C1' 120.0(5) . .
N2 P1 C1' 102.3(5) . .
N1 P1 C1' 101.6(5) . .
C11 N1 P1 127.3(4) . .
C11 N1 H1A 116.4 . .
P1 N1 H1A 116.4 . .
C12 C11 C16 118.7(5) . .
C12 C11 N1 122.5(5) . .
C16 C11 N1 118.7(5) . .
N13 C12 C11 122.7(4) . .
N13 C12 H12 118.7 . .
C11 C12 H12 118.7 . .
C14 N13 C12 117.0(4) . .
C14 N13 Ni1 122.1(4) . .
C12 N13 Ni1 120.8(3) . .
N13 C14 C15 124.1(5) . .
N13 C14 H14 118.0 . .
C15 C14 H14 118.0 . .
C16 C15 C14 119.0(5) . .
C16 C15 H15 120.5 . .
C14 C15 H15 120.5 . .
C15 C16 C11 118.3(5) . .
C15 C16 H16 120.9 . .
C11 C16 H16 120.9 . .
C21 N2 P1 127.6(4) . .
C21 N2 H2A 116.2 . .
P1 N2 H2A 116.2 . .
C22 C21 C26 118.4(5) . .
C22 C21 N2 122.5(4) . .
C26 C21 N2 119.1(5) . .
N23 C22 C21 122.8(4) . .
N23 C22 H22 118.6 . .
C21 C22 H22 118.6 . .
C24 N23 C22 117.5(5) . .
C24 N23 Ni1 120.2(4) . 4_565
C22 N23 Ni1 122.2(3) . 4_565
N23 C24 C25 122.2(6) . .
N23 C24 H24 118.9 . .
C25 C24 H24 118.9 . .
C26 C25 C24 119.8(5) . .
C26 C25 H25 120.1 . .
C24 C25 H25 120.1 . .
C25 C26 C21 119.2(5) . .
C25 C26 H26 120.4 . .
C21 C26 H26 120.4 . .
C6 C1 C2 124.0(11) . .
C6 C1 P1 120.4(8) . .
C2 C1 P1 115.5(8) . .
C1 C2 C3 120.2(11) . .
C1 C2 H2 119.9 . .
C3 C2 H2 119.9 . .
C4 C3 C2 112.6(12) . .
C4 C3 H3 123.7 . .
C2 C3 H3 123.7 . .
C3 C4 C5 131.1(13) . .
C3 C4 H4 114.5 . .
C5 C4 H4 114.5 . .
C4 C5 C6 113.7(13) . .
C4 C5 H5 123.1 . .
C6 C5 H5 123.1 . .
C1 C6 C5 118.3(13) . .
C1 C6 H6 120.9 . .
C5 C6 H6 120.9 . .
C6' C1' C2' 121.6(13) . .
C6' C1' P1 112.5(10) . .
C2' C1' P1 125.9(10) . .
C1' C2' C3' 119.7(14) . .
C1' C2' H2' 120.2 . .
C3' C2' H2' 120.2 . .
C4' C3' C2' 113.9(15) . .
C4' C3' H3' 123.1 . .
C2' C3' H3' 123.1 . .
C5' C4' C3' 131.0(17) . .
C5' C4' H4' 114.5 . .
C3' C4' H4' 114.5 . .
C4' C5' C6' 109.9(16) . .
C4' C5' H5' 125.1 . .
C6' C5' H5' 125.1 . .
C1' C6' C5' 123.9(15) . .
C1' C6' H6' 118.1 . .
C5' C6' H6' 118.1 . .

loop_
_geom_bond_atom_site_label_1
_geom_bond_atom_site_label_2
_geom_bond_distance
_geom_bond_site_symmetry_2
Ni1 O2 2.075(3) .
Ni1 N23 2.084(4) 7_556
Ni1 N23 2.084(4) 3_655
Ni1 N13 2.108(4) 5_656
Ni1 N13 2.109(4) .
Ni1 O3 2.112(4) .
K1 O4 3.046(4) 7_556
K1 O4 3.046(4) 5_656
K1 O4 3.046(4) 3_655
K1 O4 3.046(4) 2_665
K1 O4 3.046(4) 8_666
K1 O4 3.046(4) 6_566
K1 O4 3.046(4) 4_565
K1 O4 3.046(4) .
K1 O5 3.093(12) 8_666
K1 O5 3.093(12) 7_556
K1 O5 3.093(12) 2_665
K1 O5 3.093(12) 6_566
O4 O4' 1.01(4) .
O5 O5 1.00(2) 7_556
P1 O1 1.474(3) .
P1 N2 1.630(5) .
P1 N1 1.647(4) .
P1 C1 1.799(10) .
P1 C1' 1.816(13) .
N1 C11 1.400(7) .
N1 H1A 0.8800 .
C11 C12 1.376(7) .
C11 C16 1.388(8) .
C12 N13 1.353(6) .
C12 H12 0.9500 .
N13 C14 1.315(6) .
C14 C15 1.370(7) .
C14 H14 0.9500 .
C15 C16 1.370(8) .
C15 H15 0.9500 .
C16 H16 0.9500 .
N2 C21 1.413(7) .
N2 H2A 0.8800 .
C21 C22 1.378(7) .
C21 C26 1.385(7) .
C22 N23 1.355(6) .
C22 H22 0.9500 .
N23 C24 1.344(6) .
N23 Ni1 2.084(4) 4_565
C24 C25 1.379(8) .
C24 H24 0.9500 .
C25 C26 1.360(8) .
C25 H25 0.9500 .
C26 H26 0.9500 .
C1 C6 1.395(14) .
C1 C2 1.408(13) .
C2 C3 1.430(14) .
C2 H2 0.9500 .
C3 C4 1.383(16) .
C3 H3 0.9500 .
C4 C5 1.403(15) .
C4 H4 0.9500 .
C5 C6 1.445(14) .
C5 H5 0.9500 .
C6 H6 0.9500 .
C1' C6' 1.381(16) .
C1' C2' 1.388(15) .
C2' C3' 1.437(16) .
C2' H2' 0.9500 .
C3' C4' 1.419(18) .
C3' H3' 0.9500 .
C4' C5' 1.381(18) .
C4' H4' 0.9500 .
C5' C6' 1.458(17) .
C5' H5' 0.9500 .
C6' H6' 0.9500 .
